data_4082349
loop_
_publ_author_name
'Manimaran, Bala.'
'Vanitha, A.'
'Karthikeyan, M.'
'Ramakrishna, Buthanapalli'
'Mobin, Shaikh M.'

_publ_section_title
;
 Self-Assembly of Selenium-Bridged Rhenium(I)-Based Metalla Rectangles:
 Synthesis, Characterization, and Molecular Recognition Studies
;
_journal_issue 2
_journal_name_full Organometallics
_journal_page_first 465
_journal_paper_doi 10.1021/om400673f
_journal_volume 33
_journal_year 2014
_chemical_formula_sum 'C65 H50 Cl2 N4 O12 Re4 Se4'
_chemical_formula_weight 2210.63
_chemical_name_systematic
;
 ?
;
_space_group_IT_number 2
_symmetry_cell_setting triclinic
_symmetry_space_group_name_Hall '-P 1'
_symmetry_space_group_name_H-M 'P -1'
_atom_sites_solution_hydrogens geom
_atom_sites_solution_primary direct
_atom_sites_solution_secondary difmap
_audit_creation_method SHELXL-97
_cell_angle_alpha 92.962(2)
_cell_angle_beta 102.495(2)
_cell_angle_gamma 108.160(2)
_cell_formula_units_Z 2
_cell_length_a 11.1407(3)
_cell_length_b 13.8641(3)
_cell_length_c 23.4548(5)
_cell_measurement_reflns_used 8930
_cell_measurement_temperature 150(2)
_cell_measurement_theta_max 32.7673
_cell_measurement_theta_min 2.8936
_cell_volume 3332.94(15)
_computing_cell_refinement 'CrysAlis RED, Oxford Diffraction Ltd.,'
_computing_data_collection 'CrysAlis CCD, Oxford Diffraction Ltd.,'
_computing_data_reduction 'CrysAlis RED, Oxford Diffraction Ltd.,'
_computing_molecular_graphics Ortep3
_computing_publication_material Shelx97
_computing_structure_refinement 'SHELXL-97 (Sheldrick, 1997)'
_computing_structure_solution 'SHELXS-97 (Sheldrick, 1997)'
_diffrn_ambient_temperature 150(2)
_diffrn_detector_area_resol_mean 15.9948
_diffrn_measured_fraction_theta_full 0.997
_diffrn_measured_fraction_theta_max 0.998
_diffrn_measurement_device_type 'OXFORD DIFFRACTION XCALIBUR-S'
_diffrn_measurement_method \w/q-scan
_diffrn_radiation_monochromator graphite
_diffrn_radiation_source 'Enhance (Mo) X-ray Source'
_diffrn_radiation_type MoK\a
_diffrn_radiation_wavelength 0.71073
_diffrn_reflns_av_R_equivalents 0.0774
_diffrn_reflns_av_sigmaI/netI 0.1589
_diffrn_reflns_limit_h_max 14
_diffrn_reflns_limit_h_min -14
_diffrn_reflns_limit_k_max 17
_diffrn_reflns_limit_k_min -18
_diffrn_reflns_limit_l_max 30
_diffrn_reflns_limit_l_min -24
_diffrn_reflns_number 31944
_diffrn_reflns_theta_full 25.00
_diffrn_reflns_theta_max 27.50
_diffrn_reflns_theta_min 3.23
_exptl_absorpt_coefficient_mu 9.568
_exptl_absorpt_correction_T_max 0.2636
_exptl_absorpt_correction_T_min 0.1748
_exptl_absorpt_correction_type multi-scan
_exptl_absorpt_process_details
;
CrysAlis RED, Oxford Diffraction Ltd.,
Version 1.171.31.7 (release 18-10-2006 CrysAlis171 .NET)
(compiled Oct 18 2006,16:28:17)
Empirical absorption correction using spherical harmonics,
 implemented in SCALE3 ABSPACK scaling algorithm.
;
_exptl_crystal_colour yellow
_exptl_crystal_density_diffrn 2.203
_exptl_crystal_density_method 'not measured'
_exptl_crystal_description block
_exptl_crystal_F_000 2068
_exptl_crystal_size_max 0.28
_exptl_crystal_size_mid 0.23
_exptl_crystal_size_min 0.19
_refine_diff_density_max 2.822
_refine_diff_density_min -1.477
_refine_diff_density_rms 0.241
_refine_ls_extinction_method none
_refine_ls_goodness_of_fit_ref 0.930
_refine_ls_hydrogen_treatment riding
_refine_ls_matrix_type full
_refine_ls_number_parameters 802
_refine_ls_number_reflns 15300
_refine_ls_number_restraints 582
_refine_ls_restrained_S_all 0.925
_refine_ls_R_factor_all 0.1340
_refine_ls_R_factor_gt 0.0632
_refine_ls_shift/su_max 0.001
_refine_ls_shift/su_mean 0.000
_refine_ls_structure_factor_coef Fsqd
_refine_ls_weighting_details 'calc w=1/[\s^2^(Fo^2^)+(0.0346P)^2^+0.0000P] where P=(Fo^2^+2Fc^2^)/3'
_refine_ls_weighting_scheme calc
_refine_ls_wR_factor_gt 0.0923
_refine_ls_wR_factor_ref 0.1065
_reflns_number_gt 9013
_reflns_number_total 15300
_reflns_threshold_expression >2sigma(I)
_cod_data_source_file om400673f_si_002.cif
_cod_data_source_block 2
_cod_depositor_comments
;
The following automatic conversions were performed:

'_symmetry_cell_setting' value 'Triclinic' changed to 'triclinic'
according to
/usr/data/users/saulius/automatic-downloads/current/ACS/lib/dictionaries/cif_core.dic
dictionary named 'cif_core.dic' version 2.4.2 from 2011-04-26.

Automatic conversion script
Id: cif_fix_values 2281 2013-09-26 08:29:07Z andrius 
;
_cod_original_cell_volume 3332.93(14)
_cod_database_code 4082349

loop_
_symmetry_equiv_pos_as_xyz
'x, y, z'
'-x, -y, -z'

loop_
_atom_site_label
_atom_site_type_symbol
_atom_site_fract_x
_atom_site_fract_y
_atom_site_fract_z
_atom_site_U_iso_or_equiv
_atom_site_adp_type
_atom_site_occupancy
_atom_site_symmetry_multiplicity
_atom_site_calc_flag
_atom_site_refinement_flags
Re1 Re 0.00206(4) 0.56063(3) 0.34841(2) 0.02623(13) Uani 1 1 d U
Re2 Re 0.27702(4) 0.56109(3) 0.26725(2) 0.02374(12) Uani 1 1 d U
Re3 Re 0.27284(5) 0.09442(3) 0.16463(2) 0.02719(13) Uani 1 1 d U
Re4 Re 0.60777(4) 0.07679(3) 0.14964(2) 0.02362(12) Uani 1 1 d U
Se1 Se 0.10279(11) 0.65211(7) 0.26651(5) 0.0254(3) Uani 1 1 d U
Se2 Se 0.20917(12) 0.50496(8) 0.36352(6) 0.0318(3) Uani 1 1 d U
Se3 Se 0.36440(12) 0.00844(8) 0.09073(6) 0.0342(3) Uani 1 1 d U
Se4 Se 0.52163(11) 0.19066(8) 0.21167(6) 0.0288(3) Uani 1 1 d U
Cl1 Cl -0.1637(8) 0.9021(6) 0.3589(4) 0.191(4) Uani 1 1 d U
Cl2 Cl 0.0247(6) 0.9694(4) 0.2938(3) 0.124(2) Uani 1 1 d U
O1 O -0.1024 0.4492 0.4457 0.053(3) Uani 1 1 d U
O2 O -0.2300 0.6385 0.3335 0.059(3) Uani 1 1 d U
O3 O -0.1618 0.3666 0.2642 0.046(2) Uani 1 1 d U
O4 O 0.0691(8) 0.3737(6) 0.1886(4) 0.045(2) Uani 1 1 d U
O5 O 0.3472(8) 0.6467(6) 0.1569(4) 0.042(2) Uani 1 1 d U
O6 O 0.4767(9) 0.4513(6) 0.2702(4) 0.046(2) Uani 1 1 d U
O7 O -0.0100(10) -0.0222(7) 0.0986(5) 0.073(3) Uani 1 1 d U
O8 O 0.1882(9) 0.2163(7) 0.2525(5) 0.057(3) Uani 1 1 d U
O9 O 0.2675(9) -0.0703(7) 0.2473(5) 0.054(3) Uani 1 1 d U
O10 O 0.5579(9) -0.0936(6) 0.2287(4) 0.048(2) Uani 1 1 d U
O11 O 0.8891(9) 0.1616(6) 0.2241(4) 0.050(3) Uani 1 1 d U
O12 O 0.6890(8) -0.0583(5) 0.0696(4) 0.041(2) Uani 1 1 d U
N1 N 0.1347(9) 0.7018(6) 0.4089(5) 0.029(2) Uani 1 1 d U
N2 N 0.4160(8) 0.6961(6) 0.3297(4) 0.026(2) Uani 1 1 d U
N3 N 0.2918(8) 0.2159(6) 0.1062(4) 0.022(2) Uani 1 1 d U
N4 N 0.6275(8) 0.2042(6) 0.0930(4) 0.023(2) Uani 1 1 d U
C1 C -0.0600 0.4945 0.4086 0.031(3) Uani 1 1 d U
C2 C -0.1392 0.6076 0.3380 0.036(3) Uani 1 1 d U
C3 C -0.1018 0.4401 0.2947 0.034(3) Uani 1 1 d U
C4 C 0.1495(11) 0.4445(8) 0.2185(5) 0.032(3) Uani 1 1 d U
C5 C 0.3225(10) 0.6145(8) 0.2008(6) 0.026(3) Uani 1 1 d U
C6 C 0.4033(12) 0.4949(8) 0.2712(5) 0.032(3) Uani 1 1 d U
C7 C 0.1388(10) 0.7956(7) 0.3946(5) 0.030(3) Uani 1 1 d U
H7 H 0.0876 0.8012 0.3577 0.036 Uiso 1 1 calc R
C8 C 0.2148(11) 0.8829(8) 0.4318(5) 0.031(3) Uani 1 1 d U
H8 H 0.2194 0.9482 0.4200 0.037 Uiso 1 1 calc R
C9 C 0.2863(11) 0.8750(8) 0.4880(5) 0.027(3) Uani 1 1 d U
C10 C 0.2842(11) 0.7789(8) 0.5002(6) 0.035(3) Uani 1 1 d U
H10 H 0.3356 0.7711 0.5365 0.042 Uiso 1 1 calc R
C11 C 0.2085(11) 0.6930(8) 0.4605(6) 0.032(3) Uani 1 1 d U
H11 H 0.2088 0.6272 0.4698 0.038 Uiso 1 1 calc R
C12 C 0.4155(10) 0.7911(7) 0.3241(5) 0.026(3) Uani 1 1 d U
H12 H 0.3630 0.8025 0.2891 0.032 Uiso 1 1 calc R
C13 C 0.4852(10) 0.8718(8) 0.3651(6) 0.029(3) Uani 1 1 d U
H13 H 0.4812 0.9380 0.3587 0.035 Uiso 1 1 calc R
C14 C 0.5641(11) 0.8585(8) 0.4175(6) 0.030(3) Uani 1 1 d U
C15 C 0.5706(11) 0.7636(8) 0.4229(6) 0.035(3) Uani 1 1 d U
H15 H 0.6268 0.7515 0.4564 0.042 Uiso 1 1 calc R
C16 C 0.4936(10) 0.6838(8) 0.3787(5) 0.027(3) Uani 1 1 d U
H16 H 0.4965 0.6169 0.3837 0.032 Uiso 1 1 calc R
C17 C -0.0266(10) 0.5934(8) 0.1908(5) 0.025(3) Uani 1 1 d U
H17A H 0.0179 0.6056 0.1583 0.030 Uiso 1 1 calc R
H17B H -0.0643 0.5184 0.1903 0.030 Uiso 1 1 calc R
C18 C -0.1322(11) 0.6373(8) 0.1808(5) 0.032(3) Uani 1 1 d U
C19 C -0.1090(12) 0.7342(8) 0.1617(6) 0.036(3) Uani 1 1 d U
H19 H -0.0257 0.7696 0.1556 0.044 Uiso 1 1 calc R
C20 C -0.2051(12) 0.7791(9) 0.1516(6) 0.039(3) Uani 1 1 d U
H20 H -0.1887 0.8441 0.1379 0.047 Uiso 1 1 calc R
C21 C -0.3266(12) 0.7277(9) 0.1618(6) 0.042(3) Uani 1 1 d U
H21 H -0.3942 0.7570 0.1545 0.050 Uiso 1 1 calc R
C22 C -0.3474(12) 0.6351(9) 0.1825(6) 0.039(3) Uani 1 1 d U
H22 H -0.4292 0.6012 0.1904 0.047 Uiso 1 1 calc R
C23 C -0.2518(12) 0.5895(9) 0.1920(6) 0.037(3) Uani 1 1 d U
H23 H -0.2685 0.5250 0.2064 0.044 Uiso 1 1 calc R
C24 C 0.1491(12) 0.3533(8) 0.3534(6) 0.040(3) Uani 1 1 d U
H24A H 0.0745 0.3276 0.3185 0.048 Uiso 1 1 calc R
H24B H 0.2202 0.3304 0.3454 0.048 Uiso 1 1 calc R
C25 C 0.1099(12) 0.3075(9) 0.4034(7) 0.042(3) Uani 1 1 d U
C26 C 0.1704(16) 0.3508(12) 0.4623(8) 0.066(5) Uani 1 1 d U
H26 H 0.2348 0.4168 0.4710 0.079 Uiso 1 1 calc R
C27 C 0.1365(17) 0.2981(13) 0.5065(9) 0.074(5) Uani 1 1 d U
H27 H 0.1754 0.3302 0.5459 0.088 Uiso 1 1 calc R
C28 C 0.052(2) 0.2039(15) 0.4977(10) 0.099(7) Uani 1 1 d U
H28 H 0.0312 0.1693 0.5301 0.118 Uiso 1 1 calc R
C29 C 0.000(2) 0.1624(16) 0.4474(11) 0.114(7) Uani 1 1 d U
H29 H -0.0557 0.0933 0.4419 0.137 Uiso 1 1 calc R
C30 C 0.0187(17) 0.2118(12) 0.3943(9) 0.087(6) Uani 1 1 d U
H30 H -0.0299 0.1792 0.3559 0.104 Uiso 1 1 calc R
C33 C 0.0965(13) 0.0236(9) 0.1254(7) 0.048(4) Uani 1 1 d U
C34 C 0.2194(11) 0.1704(9) 0.2197(6) 0.038(3) Uani 1 1 d U
C35 C 0.2667(12) -0.0094(9) 0.2151(6) 0.038(3) Uani 1 1 d U
C36 C 0.5783(11) -0.0279(9) 0.1996(6) 0.032(3) Uani 1 1 d U
C37 C 0.7856(12) 0.1327(8) 0.1962(6) 0.035(3) Uani 1 1 d U
C38 C 0.6571(10) -0.0070(8) 0.0984(6) 0.026(3) Uani 1 1 d U
C39 C 0.3514(11) 0.3180(8) 0.1286(6) 0.036(3) Uani 1 1 d U
H39 H 0.3871 0.3358 0.1699 0.044 Uiso 1 1 calc R
C40 C 0.3607(12) 0.3947(8) 0.0934(6) 0.036(3) Uani 1 1 d U
H40 H 0.4032 0.4638 0.1107 0.044 Uiso 1 1 calc R
C41 C 0.3094(10) 0.3731(7) 0.0330(5) 0.023(3) Uani 1 1 d U
C42 C 0.2491(10) 0.2707(7) 0.0107(5) 0.028(3) Uani 1 1 d U
H42 H 0.2128 0.2518 -0.0305 0.034 Uiso 1 1 calc R
C43 C 0.2414(10) 0.1959(7) 0.0476(5) 0.025(3) Uani 1 1 d U
H43 H 0.1981 0.1266 0.0308 0.030 Uiso 1 1 calc R
C44 C 0.7012(10) 0.3001(7) 0.1164(5) 0.023(3) Uani 1 1 d U
H44 H 0.7479 0.3129 0.1565 0.027 Uiso 1 1 calc R
C45 C 0.7111(11) 0.3804(7) 0.0840(5) 0.029(3) Uani 1 1 d U
H45 H 0.7665 0.4472 0.1015 0.034 Uiso 1 1 calc R
C46 C 0.6412(10) 0.3651(7) 0.0259(5) 0.025(3) Uani 1 1 d U
C47 C 0.5678(11) 0.2647(7) 0.0031(5) 0.029(3) Uani 1 1 d U
H47 H 0.5207 0.2492 -0.0370 0.035 Uiso 1 1 calc R
C48 C 0.5625(11) 0.1893(8) 0.0368(6) 0.032(3) Uani 1 1 d U
H48 H 0.5096 0.1216 0.0197 0.039 Uiso 1 1 calc R
C49 C 0.3091(11) -0.1441(7) 0.0999(6) 0.041(3) Uani 1 1 d U
H49A H 0.3816 -0.1705 0.0987 0.049 Uiso 1 1 calc R
H49B H 0.2868 -0.1545 0.1383 0.049 Uiso 1 1 calc R
C50 C 0.1904(11) -0.2017(8) 0.0496(6) 0.034(3) Uani 1 1 d U
C51 C 0.1224(13) -0.2972(10) 0.0564(7) 0.054(4) Uani 1 1 d U
H51 H 0.1434 -0.3187 0.0940 0.065 Uiso 1 1 calc R
C52 C 0.0267(15) -0.3651(11) 0.0144(8) 0.064(5) Uani 1 1 d U
H52 H -0.0210 -0.4302 0.0230 0.077 Uiso 1 1 calc R
C53 C -0.0001(15) -0.3374(11) -0.0414(8) 0.064(5) Uani 1 1 d U
H53 H -0.0617 -0.3864 -0.0723 0.077 Uiso 1 1 calc R
C54 C 0.0600(11) -0.2408(8) -0.0533(6) 0.036(3) Uani 1 1 d U
H54 H 0.0363 -0.2199 -0.0908 0.043 Uiso 1 1 calc R
C55 C 0.1574(13) -0.1748(10) -0.0077(7) 0.051(4) Uani 1 1 d U
H55 H 0.2038 -0.1087 -0.0154 0.061 Uiso 1 1 calc R
C56 C 0.5700(11) 0.1539(8) 0.2930(5) 0.034(3) Uani 1 1 d U
H56A H 0.5288 0.0794 0.2926 0.041 Uiso 1 1 calc R
H56B H 0.6657 0.1701 0.3053 0.041 Uiso 1 1 calc R
C57 C 0.5271(12) 0.2116(9) 0.3368(6) 0.037(3) Uani 1 1 d U
C58 C 0.5970(13) 0.3137(9) 0.3567(6) 0.042(3) Uani 1 1 d U
H58 H 0.6690 0.3474 0.3413 0.051 Uiso 1 1 calc R
C59 C 0.5634(15) 0.3685(11) 0.3994(7) 0.058(4) Uani 1 1 d U
H59 H 0.6146 0.4377 0.4141 0.070 Uiso 1 1 calc R
C60 C 0.4559(15) 0.3210(11) 0.4196(7) 0.065(5) Uani 1 1 d U
H60 H 0.4307 0.3578 0.4475 0.078 Uiso 1 1 calc R
C61 C 0.3853(13) 0.2213(10) 0.3996(6) 0.051(4) Uani 1 1 d U
H61 H 0.3118 0.1882 0.4142 0.061 Uiso 1 1 calc R
C62 C 0.4194(12) 0.1675(10) 0.3583(6) 0.045(4) Uani 1 1 d U
H62 H 0.3674 0.0983 0.3442 0.054 Uiso 1 1 calc R
C63 C 0.3646(11) 0.9629(8) 0.5352(6) 0.041(3) Uani 1 1 d U
H63 H 0.4237 0.9502 0.5672 0.050 Uiso 1 1 calc R
C64 C 0.3583(11) 1.0570(8) 0.5360(5) 0.032(3) Uani 1 1 d U
H64 H 0.2994 1.0704 0.5041 0.039 Uiso 1 1 calc R
C65 C 0.3124(10) 0.4539(7) -0.0041(5) 0.022(3) Uani 1 1 d U
H65 H 0.2776 0.4326 -0.0452 0.027 Uiso 1 1 calc R
C66 C 0.3576(10) 0.5528(8) 0.0124(5) 0.028(3) Uani 1 1 d U
H66 H 0.3934 0.5745 0.0534 0.033 Uiso 1 1 calc R
C111 C -0.133(2) 0.9100(18) 0.2910(11) 0.147(9) Uani 1 1 d U
H11A H -0.1609 0.8401 0.2698 0.176 Uiso 1 1 calc R
H11B H -0.1859 0.9476 0.2685 0.176 Uiso 1 1 calc R

loop_
_atom_site_aniso_label
_atom_site_aniso_U_11
_atom_site_aniso_U_22
_atom_site_aniso_U_33
_atom_site_aniso_U_23
_atom_site_aniso_U_13
_atom_site_aniso_U_12
Re1 0.0283(3) 0.0254(2) 0.0192(3) -0.0007(2) 0.0040(2) 0.00267(19)
Re2 0.0286(3) 0.0223(2) 0.0188(3) 0.00119(19) 0.0019(2) 0.00918(19)
Re3 0.0282(3) 0.0235(2) 0.0346(3) 0.0137(2) 0.0107(2) 0.01157(19)
Re4 0.0286(3) 0.0208(2) 0.0234(3) 0.0090(2) 0.0076(2) 0.00895(19)
Se1 0.0261(6) 0.0238(5) 0.0247(7) 0.0029(5) 0.0049(5) 0.0070(5)
Se2 0.0401(8) 0.0288(6) 0.0256(8) 0.0025(5) 0.0061(6) 0.0114(5)
Se3 0.0377(8) 0.0254(6) 0.0393(9) 0.0086(6) 0.0094(6) 0.0094(5)
Se4 0.0333(7) 0.0305(6) 0.0260(8) 0.0081(5) 0.0102(5) 0.0125(5)
Cl1 0.174(6) 0.226(6) 0.185(7) 0.025(5) 0.123(5) 0.027(5)
Cl2 0.120(4) 0.133(4) 0.141(5) 0.058(4) 0.073(4) 0.038(3)
O1 0.054(5) 0.058(5) 0.039(6) 0.009(4) 0.021(4) 0.001(4)
O2 0.050(5) 0.077(5) 0.047(6) -0.002(5) 0.007(5) 0.023(4)
O3 0.046(5) 0.041(4) 0.035(5) -0.003(4) 0.005(4) -0.003(4)
O4 0.056(5) 0.039(4) 0.031(5) -0.008(4) 0.003(4) 0.009(4)
O5 0.044(5) 0.058(5) 0.035(5) 0.011(4) 0.017(4) 0.027(4)
O6 0.052(5) 0.052(5) 0.045(6) 0.006(4) 0.010(4) 0.031(4)
O7 0.050(6) 0.071(6) 0.091(7) 0.021(5) 0.011(5) 0.013(5)
O8 0.064(6) 0.065(5) 0.052(6) 0.005(5) 0.018(5) 0.034(5)
O9 0.052(5) 0.059(5) 0.064(6) 0.041(5) 0.024(5) 0.027(4)
O10 0.063(6) 0.041(4) 0.051(6) 0.026(4) 0.021(5) 0.025(4)
O11 0.042(5) 0.048(5) 0.056(6) 0.017(4) -0.004(4) 0.017(4)
O12 0.048(5) 0.034(4) 0.042(6) 0.003(4) 0.006(4) 0.019(4)
N1 0.029(5) 0.030(4) 0.029(6) -0.003(4) 0.007(4) 0.012(4)
N2 0.025(5) 0.027(4) 0.029(6) 0.011(4) 0.004(4) 0.012(4)
N3 0.021(5) 0.021(4) 0.025(5) 0.004(4) 0.001(4) 0.008(3)
N4 0.023(5) 0.018(4) 0.028(6) 0.002(4) 0.009(4) 0.004(3)
C1 0.030(6) 0.038(5) 0.009(5) -0.011(4) -0.006(4) 0.000(4)
C2 0.042(6) 0.050(6) 0.006(6) -0.004(5) 0.002(5) 0.005(5)
C3 0.033(6) 0.036(5) 0.031(7) 0.012(5) 0.013(5) 0.005(4)
C4 0.035(6) 0.031(5) 0.023(6) 0.001(5) -0.004(5) 0.010(5)
C5 0.017(5) 0.028(5) 0.031(6) -0.007(5) 0.008(5) 0.007(4)
C6 0.043(6) 0.030(5) 0.018(6) 0.000(5) 0.007(5) 0.007(5)
C7 0.031(6) 0.029(5) 0.026(6) -0.002(5) -0.001(5) 0.011(4)
C8 0.038(6) 0.023(5) 0.029(7) 0.003(5) 0.006(5) 0.009(4)
C9 0.033(6) 0.028(5) 0.017(6) -0.005(4) 0.005(5) 0.008(4)
C10 0.036(6) 0.034(5) 0.025(6) 0.004(5) -0.003(5) 0.005(5)
C11 0.039(6) 0.027(5) 0.028(7) 0.004(5) 0.006(5) 0.013(5)
C12 0.023(5) 0.027(5) 0.029(6) 0.001(5) 0.005(5) 0.009(4)
C13 0.029(6) 0.019(5) 0.036(7) 0.006(5) 0.008(5) 0.003(4)
C14 0.033(6) 0.030(5) 0.024(6) 0.002(5) 0.006(5) 0.007(4)
C15 0.037(6) 0.036(5) 0.031(7) 0.004(5) 0.007(5) 0.011(5)
C16 0.025(6) 0.028(5) 0.027(6) 0.007(5) -0.002(5) 0.014(4)
C17 0.033(6) 0.034(5) 0.009(6) 0.003(4) 0.002(4) 0.014(4)
C18 0.031(6) 0.035(5) 0.028(6) 0.008(5) -0.001(5) 0.013(5)
C19 0.037(6) 0.038(6) 0.033(7) 0.015(5) 0.001(5) 0.014(5)
C20 0.045(7) 0.038(6) 0.042(7) 0.009(5) 0.008(5) 0.025(5)
C21 0.043(7) 0.047(6) 0.040(7) -0.003(5) 0.003(5) 0.026(5)
C22 0.027(6) 0.050(6) 0.035(7) 0.002(5) 0.002(5) 0.010(5)
C23 0.039(6) 0.036(5) 0.034(7) 0.002(5) 0.013(5) 0.010(5)
C24 0.049(7) 0.032(5) 0.044(7) 0.006(5) 0.013(6) 0.018(5)
C25 0.039(6) 0.041(6) 0.051(8) 0.005(6) 0.017(6) 0.017(5)
C26 0.073(8) 0.068(7) 0.074(9) 0.031(7) 0.029(7) 0.036(6)
C27 0.078(8) 0.095(8) 0.071(9) 0.012(7) 0.030(7) 0.052(7)
C28 0.105(10) 0.103(10) 0.090(10) 0.024(8) 0.037(8) 0.027(8)
C29 0.118(11) 0.101(10) 0.111(11) 0.029(8) 0.045(9) 0.005(7)
C30 0.084(9) 0.080(8) 0.087(10) 0.016(7) 0.027(8) 0.010(7)
C33 0.039(7) 0.043(6) 0.064(8) 0.019(6) 0.012(6) 0.015(5)
C34 0.029(6) 0.045(6) 0.042(7) 0.021(5) 0.002(5) 0.017(5)
C35 0.033(6) 0.046(6) 0.036(7) 0.011(5) 0.010(5) 0.011(5)
C36 0.033(6) 0.041(6) 0.023(6) 0.004(5) 0.004(5) 0.016(5)
C37 0.029(6) 0.033(5) 0.042(7) 0.002(5) 0.003(5) 0.012(5)
C38 0.018(5) 0.027(5) 0.036(7) 0.007(5) 0.005(5) 0.010(4)
C39 0.038(6) 0.033(5) 0.037(7) 0.006(5) -0.002(5) 0.016(5)
C40 0.046(7) 0.024(5) 0.034(7) 0.014(5) 0.004(5) 0.008(5)
C41 0.031(6) 0.018(4) 0.021(6) 0.006(4) 0.006(5) 0.008(4)
C42 0.037(6) 0.019(5) 0.027(6) 0.004(4) -0.001(5) 0.012(4)
C43 0.027(6) 0.013(4) 0.034(6) 0.004(4) 0.002(5) 0.008(4)
C44 0.027(5) 0.020(5) 0.017(6) 0.003(4) 0.003(4) 0.002(4)
C45 0.032(6) 0.017(5) 0.030(6) 0.012(5) -0.004(5) 0.007(4)
C46 0.030(6) 0.026(5) 0.023(6) 0.009(4) 0.015(5) 0.009(4)
C47 0.043(6) 0.025(5) 0.019(6) 0.012(4) 0.005(5) 0.010(4)
C48 0.035(6) 0.019(5) 0.037(7) 0.005(5) 0.004(5) 0.003(4)
C49 0.045(6) 0.018(5) 0.060(7) -0.009(5) 0.027(5) 0.004(4)
C50 0.038(6) 0.020(5) 0.045(7) 0.008(5) 0.012(5) 0.008(4)
C51 0.049(7) 0.057(7) 0.056(8) 0.010(6) 0.011(6) 0.019(6)
C52 0.066(8) 0.055(7) 0.067(9) 0.016(7) 0.017(7) 0.011(6)
C53 0.060(8) 0.067(7) 0.064(9) -0.006(7) 0.007(7) 0.026(6)
C54 0.029(6) 0.038(6) 0.036(7) 0.002(5) 0.008(5) 0.006(5)
C55 0.049(7) 0.051(6) 0.039(7) -0.003(6) 0.014(6) -0.003(5)
C56 0.034(6) 0.039(5) 0.032(6) 0.015(5) 0.005(5) 0.018(5)
C57 0.041(6) 0.051(6) 0.023(6) 0.016(5) 0.002(5) 0.024(5)
C58 0.051(7) 0.047(6) 0.035(7) 0.012(5) 0.010(5) 0.024(5)
C59 0.061(8) 0.061(7) 0.058(8) 0.012(6) 0.015(6) 0.026(6)
C60 0.067(8) 0.078(8) 0.059(9) 0.010(7) 0.020(7) 0.036(6)
C61 0.049(7) 0.064(7) 0.047(8) 0.011(6) 0.019(6) 0.024(6)
C62 0.041(7) 0.055(6) 0.039(7) 0.016(6) 0.004(6) 0.016(5)
C63 0.033(6) 0.042(6) 0.042(7) 0.001(5) 0.008(5) 0.005(5)
C64 0.033(6) 0.030(5) 0.028(6) 0.007(5) -0.003(5) 0.009(4)
C65 0.025(5) 0.028(5) 0.015(6) 0.004(4) -0.002(4) 0.013(4)
C66 0.026(6) 0.031(5) 0.026(6) 0.008(5) 0.004(5) 0.009(4)
C111 0.141(12) 0.165(12) 0.137(13) 0.011(9) 0.048(9) 0.046(9)

loop_
_atom_type_symbol
_atom_type_description
_atom_type_scat_dispersion_real
_atom_type_scat_dispersion_imag
_atom_type_scat_source
C C 0.0033 0.0016 'International Tables Vol C Tables 4.2.6.8 and 6.1.1.4'
H H 0.0000 0.0000 'International Tables Vol C Tables 4.2.6.8 and 6.1.1.4'
N N 0.0061 0.0033 'International Tables Vol C Tables 4.2.6.8 and 6.1.1.4'
O O 0.0106 0.0060 'International Tables Vol C Tables 4.2.6.8 and 6.1.1.4'
Cl Cl 0.1484 0.1585 'International Tables Vol C Tables 4.2.6.8 and 6.1.1.4'
Se Se -0.0929 2.2259 'International Tables Vol C Tables 4.2.6.8 and 6.1.1.4'
Re Re -1.0185 7.2310 'International Tables Vol C Tables 4.2.6.8 and 6.1.1.4'

loop_
_geom_angle_atom_site_label_1
_geom_angle_atom_site_label_2
_geom_angle_atom_site_label_3
_geom_angle
_geom_angle_site_symmetry_3
C2 Re1 C1 86.32(2) .
C2 Re1 C3 90.17(2) .
C1 Re1 C3 88.532(18) .
C2 Re1 N1 92.8(2) .
C1 Re1 N1 93.9(3) .
C3 Re1 N1 176.3(2) .
C2 Re1 Se2 176.86(3) .
C1 Re1 Se2 95.57(4) .
C3 Re1 Se2 92.38(3) .
N1 Re1 Se2 84.6(2) .
C2 Re1 Se1 96.98(3) .
C1 Re1 Se1 176.54(4) .
C3 Re1 Se1 92.47(3) .
N1 Re1 Se1 85.0(3) .
Se2 Re1 Se1 81.09(4) .
C5 Re2 C6 88.4(5) .
C5 Re2 C4 89.9(5) .
C6 Re2 C4 89.8(5) .
C5 Re2 N2 94.3(4) .
C6 Re2 N2 92.7(4) .
C4 Re2 N2 175.2(4) .
C5 Re2 Se2 173.7(3) .
C6 Re2 Se2 96.7(4) .
C4 Re2 Se2 93.7(4) .
N2 Re2 Se2 81.9(2) .
C5 Re2 Se1 93.8(3) .
C6 Re2 Se1 177.6(4) .
C4 Re2 Se1 91.1(3) .
N2 Re2 Se1 86.2(2) .
Se2 Re2 Se1 81.01(4) .
C33 Re3 C35 89.4(6) .
C33 Re3 C34 90.7(5) .
C35 Re3 C34 89.8(5) .
C33 Re3 N3 93.3(5) .
C35 Re3 N3 176.7(4) .
C34 Re3 N3 92.1(4) .
C33 Re3 Se3 93.9(4) .
C35 Re3 Se3 93.7(4) .
C34 Re3 Se3 174.3(3) .
N3 Re3 Se3 84.3(2) .
C33 Re3 Se4 175.8(4) .
C35 Re3 Se4 92.6(4) .
C34 Re3 Se4 93.0(3) .
N3 Re3 Se4 84.6(2) .
Se3 Re3 Se4 82.32(4) .
C36 Re4 C38 90.3(5) .
C36 Re4 C37 88.6(5) .
C38 Re4 C37 90.6(5) .
C36 Re4 N4 174.7(4) .
C38 Re4 N4 94.2(4) .
C37 Re4 N4 94.2(4) .
C36 Re4 Se3 91.5(4) .
C38 Re4 Se3 92.7(3) .
C37 Re4 Se3 176.7(3) .
N4 Re4 Se3 85.4(2) .
C36 Re4 Se4 92.1(3) .
C38 Re4 Se4 174.6(4) .
C37 Re4 Se4 94.3(3) .
N4 Re4 Se4 83.2(2) .
Se3 Re4 Se4 82.44(4) .
C17 Se1 Re1 106.7(3) .
C17 Se1 Re2 103.8(3) .
Re1 Se1 Re2 97.49(4) .
C24 Se2 Re1 107.3(4) .
C24 Se2 Re2 106.5(4) .
Re1 Se2 Re2 97.83(5) .
C49 Se3 Re3 106.4(3) .
C49 Se3 Re4 103.1(4) .
Re3 Se3 Re4 97.01(4) .
C56 Se4 Re4 102.6(3) .
C56 Se4 Re3 109.5(3) .
Re4 Se4 Re3 96.24(4) .
C11 N1 C7 119.6(9) .
C11 N1 Re1 119.8(7) .
C7 N1 Re1 120.6(8) .
C12 N2 C16 116.4(9) .
C12 N2 Re2 122.4(8) .
C16 N2 Re2 120.8(7) .
C43 N3 C39 116.0(10) .
C43 N3 Re3 122.6(6) .
C39 N3 Re3 121.2(8) .
C48 N4 C44 117.5(10) .
C48 N4 Re4 122.3(7) .
C44 N4 Re4 120.1(8) .
O1 C1 Re1 177.665(13) .
O2 C2 Re1 177.581(15) .
O3 C3 Re1 177.586(16) .
O4 C4 Re2 178.5(10) .
O5 C5 Re2 177.6(10) .
O6 C6 Re2 175.8(10) .
N1 C7 C8 121.8(12) .
C7 C8 C9 119.5(11) .
C10 C9 C8 117.1(10) .
C10 C9 C63 117.4(12) .
C8 C9 C63 125.5(11) .
C9 C10 C11 121.1(12) .
N1 C11 C10 120.6(11) .
N2 C12 C13 123.6(12) .
C12 C13 C14 120.0(10) .
C15 C14 C13 117.3(10) .
C15 C14 C64 120.0(12) 2_676
C13 C14 C64 122.7(10) 2_676
C14 C15 C16 119.0(12) .
N2 C16 C15 123.6(10) .
C18 C17 Se1 112.6(7) .
C23 C18 C19 118.4(11) .
C23 C18 C17 122.7(11) .
C19 C18 C17 118.9(11) .
C20 C19 C18 121.2(12) .
C19 C20 C21 119.3(12) .
C22 C21 C20 119.4(12) .
C21 C22 C23 121.4(12) .
C18 C23 C22 120.3(12) .
C25 C24 Se2 114.7(9) .
C30 C25 C26 116.9(15) .
C30 C25 C24 119.1(14) .
C26 C25 C24 123.6(12) .
C27 C26 C25 119.8(16) .
C28 C27 C26 123(2) .
C29 C28 C27 119(2) .
C28 C29 C30 125(2) .
C25 C30 C29 116.2(18) .
O7 C33 Re3 176.2(13) .
O8 C34 Re3 179.5(12) .
O9 C35 Re3 177.3(12) .
O10 C36 Re4 178.1(11) .
O11 C37 Re4 177.2(11) .
O12 C38 Re4 177.4(11) .
C40 C39 N3 122.2(12) .
C39 C40 C41 121.3(10) .
C42 C41 C40 116.3(11) .
C42 C41 C65 122.0(11) .
C40 C41 C65 121.6(9) .
C43 C42 C41 120.6(11) .
N3 C43 C42 123.5(9) .
N4 C44 C45 121.8(11) .
C44 C45 C46 120.6(10) .
C45 C46 C47 115.8(11) .
C45 C46 C66 124.8(10) 2_665
C47 C46 C66 119.4(11) 2_665
C48 C47 C46 120.9(12) .
N4 C48 C47 123.4(10) .
C50 C49 Se3 108.8(9) .
C51 C50 C55 114.7(12) .
C51 C50 C49 116.4(13) .
C55 C50 C49 127.7(11) .
C50 C51 C52 125.5(16) .
C51 C52 C53 118.1(15) .
C54 C53 C52 121.6(14) .
C53 C54 C55 116.7(14) .
C54 C55 C50 123.0(12) .
C57 C56 Se4 111.5(8) .
C62 C57 C58 117.2(12) .
C62 C57 C56 123.1(11) .
C58 C57 C56 119.6(11) .
C57 C58 C59 121.2(13) .
C60 C59 C58 119.2(14) .
C61 C60 C59 120.0(14) .
C60 C61 C62 120.6(14) .
C61 C62 C57 121.7(12) .
C64 C63 C9 125.6(13) .
C63 C64 C14 124.6(12) 2_676
C66 C65 C41 127.5(11) .
C65 C66 C46 127.0(11) 2_665
Cl2 C111 Cl1 112.8(15) .

loop_
_geom_bond_atom_site_label_1
_geom_bond_atom_site_label_2
_geom_bond_distance
_geom_bond_site_symmetry_2
Re1 C2 1.8573(5) .
Re1 C1 1.8641(5) .
Re1 C3 1.9139(4) .
Re1 N1 2.242(8) .
Re1 Se2 2.6133(13) .
Re1 Se1 2.6183(13) .
Re2 C5 1.859(13) .
Re2 C6 1.894(13) .
Re2 C4 1.901(10) .
Re2 N2 2.230(8) .
Re2 Se2 2.6134(14) .
Re2 Se1 2.6221(12) .
Re3 C33 1.896(14) .
Re3 C35 1.905(14) .
Re3 C34 1.928(14) .
Re3 N3 2.215(9) .
Re3 Se3 2.6030(13) .
Re3 Se4 2.6266(13) .
Re4 C36 1.906(13) .
Re4 C38 1.906(11) .
Re4 C37 1.933(12) .
Re4 N4 2.249(9) .
Re4 Se3 2.6078(13) .
Re4 Se4 2.6156(12) .
Se1 C17 1.976(10) .
Se2 C24 1.981(10) .
Se3 C49 2.047(10) .
Se4 C56 2.003(13) .
Cl1 C111 1.70(2) .
Cl2 C111 1.68(2) .
O1 C1 1.1921 .
O2 C2 1.2034 .
O3 C3 1.1356 .
O4 C4 1.169(11) .
O5 C5 1.196(14) .
O6 C6 1.161(13) .
O7 C33 1.171(14) .
O8 C34 1.149(14) .
O9 C35 1.162(14) .
O10 C36 1.162(14) .
O11 C37 1.131(13) .
O12 C38 1.140(11) .
N1 C11 1.342(15) .
N1 C7 1.350(14) .
N2 C12 1.332(12) .
N2 C16 1.334(14) .
N3 C43 1.345(14) .
N3 C39 1.382(12) .
N4 C48 1.331(15) .
N4 C44 1.339(11) .
C7 C8 1.371(13) .
C8 C9 1.413(16) .
C9 C10 1.372(15) .
C9 C63 1.500(14) .
C10 C11 1.385(14) .
C12 C13 1.344(13) .
C13 C14 1.405(16) .
C14 C15 1.350(15) .
C14 C64 1.462(14) 2_676
C15 C16 1.394(14) .
C17 C18 1.467(14) .
C18 C23 1.380(15) .
C18 C19 1.402(15) .
C19 C20 1.382(15) .
C20 C21 1.398(16) .
C21 C22 1.366(17) .
C22 C23 1.384(16) .
C24 C25 1.447(18) .
C25 C30 1.369(18) .
C25 C26 1.41(2) .
C26 C27 1.35(2) .
C27 C28 1.33(2) .
C28 C29 1.22(3) .
C29 C30 1.47(3) .
C39 C40 1.372(16) .
C40 C41 1.386(16) .
C41 C42 1.385(12) .
C41 C65 1.450(15) .
C42 C43 1.379(15) .
C44 C45 1.370(14) .
C45 C46 1.383(16) .
C46 C47 1.385(13) .
C46 C66 1.484(15) 2_665
C47 C48 1.337(15) .
C49 C50 1.531(17) .
C50 C51 1.343(16) .
C50 C55 1.415(18) .
C51 C52 1.349(18) .
C52 C53 1.38(2) .
C53 C54 1.371(18) .
C54 C55 1.391(16) .
C56 C57 1.514(15) .
C57 C62 1.379(17) .
C57 C58 1.384(15) .
C58 C59 1.409(17) .
C59 C60 1.370(19) .
C60 C61 1.359(17) .
C61 C62 1.378(17) .
C63 C64 1.327(15) .
C64 C14 1.462(14) 2_676
C65 C66 1.310(13) .
C66 C46 1.484(15) 2_665
